data_2242802
loop_
_publ_author_name
'Meundaeng, Natthaya'
'Rujiwatra, Apinpus'
'Prior, Timothy J.'

_publ_section_title
;
 Crystal structure of
 (1,3-thiazole-2-carboxylato-\k<i>N</i>)(1,3-thiazole-2-carboxylic
 acid-\k<i>N</i>)silver(I)
;
_journal_coeditor_code NK2248
_journal_issue 2
_journal_name_full 'Acta Crystallographica Section E'
_journal_page_first 185
_journal_page_last 188
_journal_paper_doi 10.1107/S2056989019000124
_journal_volume 75
_journal_year 2019
_chemical_formula_iupac
;
[Ag (C4 H2 N O2 S) (C4 H3 N O2 S)]
;
_chemical_formula_moiety
;
C8 H5 Ag N2 O4 S2
;
_chemical_formula_sum 'C8 H5 Ag N2 O4 S2'
_chemical_formula_weight 365.13
_chemical_name_systematic
;
(1,3-Thiazole-2-carboxylato-\k<i>N</i>)(1,3-thiazole-2-carboxylic
acid-\k<i>N</i>)silver(I)
;
_space_group_crystal_system monoclinic
_space_group_IT_number 14
_space_group_name_Hall '-P 2ybc'
_space_group_name_H-M_alt 'P 1 21/c 1'
_symmetry_space_group_name_Hall '-P 2ybc'
_symmetry_space_group_name_H-M 'P 1 21/c 1'
_atom_sites_solution_hydrogens geom
_audit_creation_method SHELXL-2014/7
_cell_angle_alpha 90
_cell_angle_beta 98.303(13)
_cell_angle_gamma 90
_cell_formula_units_Z 2
_cell_length_a 5.8613(9)
_cell_length_b 5.0180(6)
_cell_length_c 18.278(3)
_cell_measurement_reflns_used 3235
_cell_measurement_temperature 150(2)
_cell_measurement_theta_max 34.2
_cell_measurement_theta_min 3.5
_cell_volume 531.96(14)
_computing_cell_refinement
;
X-AREA (Stoe & Cie, 2002)
;
_computing_data_collection
;
X-AREA (Stoe & Cie, 2002)
;
_computing_data_reduction
;
SORTAV (Blessing, 1995)
;
_computing_molecular_graphics
;
ORTEP-3 for Windows (Farrugia, 2012) and CrystalMaker (Palmer,
2014)
;
_computing_publication_material
;
WinGX (Farrugia, 2012)
;
_computing_structure_refinement
;
<i>SHELXL2014/7</i> (Sheldrick, 2015b)
;
_computing_structure_solution
;
SHELXT (Sheldrick, 2015a)
;
_diffrn_ambient_temperature 150(2)
_diffrn_detector_area_resol_mean 6.67
_diffrn_measured_fraction_theta_full 0.990
_diffrn_measured_fraction_theta_max 0.994
_diffrn_measurement_device_type 'Stoe IPDS2'
_diffrn_measurement_method \w-scans
_diffrn_radiation_type MoK\a
_diffrn_radiation_wavelength 0.71073
_diffrn_reflns_av_R_equivalents 0.0257
_diffrn_reflns_av_unetI/netI 0.0348
_diffrn_reflns_limit_h_max 8
_diffrn_reflns_limit_h_min -8
_diffrn_reflns_limit_k_max 6
_diffrn_reflns_limit_k_min -7
_diffrn_reflns_limit_l_max 26
_diffrn_reflns_limit_l_min -21
_diffrn_reflns_number 3482
_diffrn_reflns_theta_full 25.242
_diffrn_reflns_theta_max 30.998
_diffrn_reflns_theta_min 3.513
_exptl_absorpt_coefficient_mu 2.289
_exptl_absorpt_correction_T_max 0.927
_exptl_absorpt_correction_T_min 0.868
_exptl_absorpt_correction_type multi-scan
_exptl_absorpt_process_details
;
(SORTAV; Blessing, 1995)
;
_exptl_crystal_colour colourless
_exptl_crystal_density_diffrn 2.280
_exptl_crystal_description block
_exptl_crystal_F_000 356
_exptl_crystal_size_max 0.250
_exptl_crystal_size_mid 0.180
_exptl_crystal_size_min 0.100
_refine_diff_density_max 0.450
_refine_diff_density_min -0.335
_refine_ls_extinction_method none
_refine_ls_goodness_of_fit_ref 0.899
_refine_ls_hydrogen_treatment mixed
_refine_ls_matrix_type full
_refine_ls_number_parameters 82
_refine_ls_number_reflns 1691
_refine_ls_number_restraints 0
_refine_ls_restrained_S_all 0.899
_refine_ls_R_factor_all 0.0304
_refine_ls_R_factor_gt 0.0198
_refine_ls_shift/su_max 0.000
_refine_ls_shift/su_mean 0.000
_refine_ls_structure_factor_coef Fsqd
_refine_ls_weighting_details 'w=1/[\s^2^(Fo^2^)+(0.0208P)^2^] where P=(Fo^2^+2Fc^2^)/3'
_refine_ls_weighting_scheme calc
_refine_ls_wR_factor_gt 0.0418
_refine_ls_wR_factor_ref 0.0437
_reflns_number_gt 1354
_reflns_number_total 1691
_reflns_threshold_expression 'I > 2\s(I)'
_cod_data_source_file nk2248sup1.cif
_cod_data_source_block I
_cod_original_cell_volume 531.94(14)
_cod_database_code 2242802
_shelx_space_group_comment
;
The symmetry employed for this shelxl refinement is uniquely defined
by the following loop, which should always be used as a source of
symmetry information in preference to the above space-group names.
They are only intended as comments.
;
_shelx_estimated_absorpt_t_min 0.598
_shelx_estimated_absorpt_t_max 0.803

loop_
_space_group_symop_operation_xyz
'x, y, z'
'-x, y+1/2, -z+1/2'
'-x, -y, -z'
'x, -y-1/2, z-1/2'

loop_
_atom_site_type_symbol
_atom_site_label
_atom_site_fract_x
_atom_site_fract_y
_atom_site_fract_z
_atom_site_U_iso_or_equiv
_atom_site_adp_type
_atom_site_calc_flag
_atom_site_occupancy
Ag Ag1 0.0000 0.5000 0.5000 0.02294(6) Uani d 1
S S1 0.39928(7) 0.66825(9) 0.30440(3) 0.01892(9) Uani d 1
O O2 0.3909(2) 0.1980(3) 0.47470(7) 0.0195(3) Uani d 1
H H2 0.4842 0.0819 0.4938 0.029 Uiso calc 0.5
O O1 0.6413(2) 0.2412(3) 0.39263(8) 0.0245(3) Uani d 1
N N1 0.1394(2) 0.6325(3) 0.40394(8) 0.0153(3) Uani d 1
C C4 0.1715(3) 0.8824(4) 0.30037(11) 0.0192(3) Uani d 1
H H4 0.1351(11) 1.009(4) 0.2649(10) 0.023 Uiso calc 1
C C3 0.0518(3) 0.8370(4) 0.35772(10) 0.0169(3) Uani d 1
H H3 -0.076(3) 0.934(2) 0.3650(2) 0.020 Uiso calc 1
C C2 0.3237(2) 0.5272(3) 0.38216(9) 0.0140(3) Uani d 1
C C1 0.4673(3) 0.3028(3) 0.41895(10) 0.0160(3) Uani d 1

loop_
_atom_site_aniso_label
_atom_site_aniso_U_11
_atom_site_aniso_U_22
_atom_site_aniso_U_33
_atom_site_aniso_U_12
_atom_site_aniso_U_13
_atom_site_aniso_U_23
Ag1 0.01955(8) 0.03224(11) 0.01899(10) 0.00117(9) 0.00935(6) 0.00427(10)
S1 0.01923(17) 0.0192(2) 0.0203(2) 0.00206(15) 0.00930(15) 0.00304(17)
O2 0.0197(5) 0.0164(6) 0.0221(7) 0.0033(4) 0.0023(5) 0.0040(5)
O1 0.0193(5) 0.0224(6) 0.0331(8) 0.0073(5) 0.0078(5) 0.0006(6)
N1 0.0140(5) 0.0158(7) 0.0162(7) 0.0018(5) 0.0028(5) -0.0001(6)
C4 0.0205(7) 0.0149(8) 0.0216(9) 0.0025(6) 0.0015(7) 0.0040(7)
C3 0.0161(6) 0.0153(7) 0.0189(8) 0.0028(6) 0.0012(6) -0.0005(7)
C2 0.0133(6) 0.0137(7) 0.0152(7) 0.0005(5) 0.0031(5) 0.0007(7)
C1 0.0149(6) 0.0128(7) 0.0195(8) 0.0011(5) 0.0000(6) -0.0023(7)

loop_
_atom_type_symbol
_atom_type_description
_atom_type_scat_dispersion_real
_atom_type_scat_dispersion_imag
_atom_type_scat_source
Ag Ag -0.8971 1.1015 'International Tables Vol C Tables 4.2.6.8 and 6.1.1.4'
C C 0.0033 0.0016 'International Tables Vol C Tables 4.2.6.8 and 6.1.1.4'
H H 0.0000 0.0000 'International Tables Vol C Tables 4.2.6.8 and 6.1.1.4'
N N 0.0061 0.0033 'International Tables Vol C Tables 4.2.6.8 and 6.1.1.4'
O O 0.0106 0.0060 'International Tables Vol C Tables 4.2.6.8 and 6.1.1.4'
S S 0.1246 0.1234 'International Tables Vol C Tables 4.2.6.8 and 6.1.1.4'

loop_
_geom_angle_atom_site_label_1
_geom_angle_atom_site_label_2
_geom_angle_atom_site_label_3
_geom_angle_site_symmetry_1
_geom_angle
N1 Ag1 N1 3_566 180.00(8)
C2 S1 C4 . 90.10(8)
C1 O2 H2 . 109.5
C2 N1 C3 . 111.27(14)
C2 N1 Ag1 . 123.33(12)
C3 N1 Ag1 . 125.39(10)
C3 C4 S1 . 110.35(14)
C3 C4 H4 . 124.8
S1 C4 H4 . 124.8
C4 C3 N1 . 114.09(14)
C4 C3 H3 . 123.0
N1 C3 H3 . 123.0
N1 C2 C1 . 126.61(14)
N1 C2 S1 . 114.18(13)
C1 C2 S1 . 119.21(11)
O1 C1 O2 . 127.78(16)
O1 C1 C2 . 117.10(15)
O2 C1 C2 . 115.12(13)

loop_
_geom_bond_atom_site_label_1
_geom_bond_atom_site_label_2
_geom_bond_site_symmetry_2
_geom_bond_distance
Ag1 N1 3_566 2.1463(14)
Ag1 N1 . 2.1463(14)
S1 C2 . 1.7026(17)
S1 C4 . 1.7071(18)
O2 C1 . 1.283(2)
O2 H2 . 0.8400
O1 C1 . 1.2280(19)
N1 C2 . 1.3151(19)
N1 C3 . 1.380(2)
C4 C3 . 1.362(2)
C4 H4 . 0.91(3)
C3 H3 . 0.92(2)
C2 C1 . 1.505(2)

loop_
_geom_hbond_atom_site_label_D
_geom_hbond_atom_site_label_H
_geom_hbond_atom_site_label_A
_geom_hbond_site_symmetry_A
_geom_hbond_distance_DH
_geom_hbond_distance_HA
_geom_hbond_distance_DA
_geom_hbond_angle_DHA
O2 H2 O2 3_656 0.84 1.65 2.470(3) 165.0
C3 H3 O1 1_465 0.92 2.37 3.280(2) 170.0
C4 H4 Cg 2 0.91(3) 2.901(15) 3.688(2) 145.6(10)

_cod_database_fobs_code 2242802
